data_1513653
loop_
_publ_author_name
'Hasegawa, Yasuharu'
'Kehr, Gerald'
'Ehrlich, Stephan'
'Grimme, Stefan'
'Daniliuc, Constantin G.'
'Erker, Gerhard'

_publ_section_title
;
 The frustrated Lewis pair pathway to methylene phosphonium systems
;
_journal_issue 2
_journal_name_full 'Chemical Science'
_journal_page_first 797
_journal_paper_doi 10.1039/c3sc52327f
_journal_volume 5
_journal_year 2014
_chemical_formula_sum 'C41 H37 B Cl2 F15 P'
_chemical_formula_weight 927.39
_chemical_name_systematic
; 
 ? 
;
_space_group_IT_number 14
_symmetry_cell_setting monoclinic
_symmetry_space_group_name_Hall '-P 2yn'
_symmetry_space_group_name_H-M 'P 1 21/n 1'
_atom_sites_solution_hydrogens geom
_atom_sites_solution_primary direct
_atom_sites_solution_secondary difmap
_audit_creation_method SHELXL-97
_cell_angle_alpha 90.00
_cell_angle_beta 93.5550(10)
_cell_angle_gamma 90.00
_cell_formula_units_Z 4
_cell_length_a 15.4992(3)
_cell_length_b 17.1040(3)
_cell_length_c 15.7066(3)
_cell_measurement_reflns_used 8215
_cell_measurement_temperature 223(2)
_cell_measurement_theta_max 28.28
_cell_measurement_theta_min 4.08
_cell_volume 4155.78(13)
_computing_cell_refinement 'Collect (Nonius B.V., 1998)'
_computing_data_collection 'Collect (Nonius B.V., 1998)'
_computing_data_reduction 'Denzo-SMN (Otwinowski & Minor, 1997)'
_computing_molecular_graphics 'XP (BrukerAXS, 2000)'
_computing_publication_material 'SHELXL-97 (Sheldrick, 1997)'
_computing_structure_refinement 'SHELXL-97 (Sheldrick, 1997)'
_computing_structure_solution 'SHELXS-97 (Sheldrick, 1990)'
_diffrn_ambient_temperature 223(2)
_diffrn_measured_fraction_theta_full 0.983
_diffrn_measured_fraction_theta_max 0.983
_diffrn_measurement_device_type 'Nonius KappaCCD APEXII'
_diffrn_measurement_method '\w and \f scans'
_diffrn_radiation_monochromator 'Montel mirror'
_diffrn_radiation_source 'rotating anode Nonius FR591'
_diffrn_radiation_type MoK\a
_diffrn_radiation_wavelength 0.71073
_diffrn_reflns_av_R_equivalents 0.066
_diffrn_reflns_av_sigmaI/netI 0.0657
_diffrn_reflns_limit_h_max 18
_diffrn_reflns_limit_h_min -18
_diffrn_reflns_limit_k_max 18
_diffrn_reflns_limit_k_min -20
_diffrn_reflns_limit_l_max 18
_diffrn_reflns_limit_l_min -18
_diffrn_reflns_number 24986
_diffrn_reflns_theta_full 25.00
_diffrn_reflns_theta_max 25.00
_diffrn_reflns_theta_min 4.08
_exptl_absorpt_coefficient_mu 0.293
_exptl_absorpt_correction_T_max 0.9884
_exptl_absorpt_correction_T_min 0.9492
_exptl_absorpt_correction_type multi-scan
_exptl_absorpt_process_details 'Denzo (Otwinowski, Borek, Majewski & Minor, 2003)'
_exptl_crystal_colour colourless
_exptl_crystal_density_diffrn 1.482
_exptl_crystal_density_method 'not measured'
_exptl_crystal_description prism
_exptl_crystal_F_000 1888
_exptl_crystal_size_max 0.18
_exptl_crystal_size_mid 0.09
_exptl_crystal_size_min 0.04
_refine_diff_density_max 0.398
_refine_diff_density_min -0.423
_refine_diff_density_rms 0.058
_refine_ls_extinction_method none
_refine_ls_goodness_of_fit_ref 1.101
_refine_ls_hydrogen_treatment constr
_refine_ls_matrix_type full
_refine_ls_number_parameters 631
_refine_ls_number_reflns 7211
_refine_ls_number_restraints 125
_refine_ls_restrained_S_all 1.131
_refine_ls_R_factor_all 0.1258
_refine_ls_R_factor_gt 0.0798
_refine_ls_shift/su_max 0.000
_refine_ls_shift/su_mean 0.000
_refine_ls_structure_factor_coef Fsqd
_refine_ls_weighting_details 'calc w=1/[\s^2^(Fo^2^)+(0.0188P)^2^+10.6405P] where P=(Fo^2^+2Fc^2^)/3'
_refine_ls_weighting_scheme calc
_refine_ls_wR_factor_gt 0.1433
_refine_ls_wR_factor_ref 0.1680
_reflns_number_gt 4760
_reflns_number_total 7211
_reflns_threshold_expression >2sigma(I)
_cod_data_source_file c3sc52327f.txt
_cod_data_source_block erk7282
_cod_original_sg_symbol_H-M P21/n
_cod_database_code 1513653

loop_
_symmetry_equiv_pos_as_xyz
'x, y, z'
'-x+1/2, y+1/2, -z+1/2'
'-x, -y, -z'
'x-1/2, -y-1/2, z-1/2'

loop_
_atom_site_label
_atom_site_type_symbol
_atom_site_fract_x
_atom_site_fract_y
_atom_site_fract_z
_atom_site_U_iso_or_equiv
_atom_site_adp_type
_atom_site_occupancy
_atom_site_symmetry_multiplicity
_atom_site_calc_flag
_atom_site_refinement_flags
_atom_site_disorder_assembly
_atom_site_disorder_group
P1 P 0.75548(8) 0.20455(7) 0.41889(8) 0.0384(3) Uani 1 1 d . . .
B1 B 0.4999(3) 0.1971(3) 0.3393(3) 0.0383(12) Uani 1 1 d . . .
C1 C 0.6717(3) 0.1852(3) 0.3539(3) 0.0418(11) Uani 1 1 d . . .
H1 H 0.6770 0.2009 0.2971 0.050 Uiso 1 1 calc R . .
C2 C 0.5890(3) 0.1468(3) 0.3706(3) 0.0417(11) Uani 1 1 d . . .
H2A H 0.5881 0.1369 0.4320 0.050 Uiso 1 1 calc R . .
H2B H 0.5868 0.0960 0.3416 0.050 Uiso 1 1 calc R . .
C3 C 0.7576(3) 0.1731(3) 0.5245(3) 0.0468(12) Uani 1 1 d . . .
H3 H 0.7104 0.1442 0.5423 0.056 Uiso 1 1 calc R . .
C4 C 0.8227(3) 0.1879(3) 0.5808(4) 0.0639(16) Uani 1 1 d . . .
H4A H 0.8706 0.2167 0.5645 0.077 Uiso 1 1 calc R . .
H4B H 0.8209 0.1697 0.6371 0.077 Uiso 1 1 calc R . .
C11 C 0.8504(3) 0.2470(3) 0.3793(3) 0.0356(10) Uani 1 1 d . . .
C12 C 0.9136(3) 0.1962(3) 0.3457(3) 0.0378(11) Uani 1 1 d . A .
C13 C 0.9841(3) 0.2330(3) 0.3113(3) 0.0433(12) Uani 1 1 d . . .
H13 H 1.0256 0.2013 0.2871 0.052 Uiso 1 1 calc R . .
C14 C 0.9966(3) 0.3129(3) 0.3106(3) 0.0419(11) Uani 1 1 d . . .
C15 C 0.9340(3) 0.3587(3) 0.3449(3) 0.0453(12) Uani 1 1 d . . .
H15 H 0.9418 0.4132 0.3443 0.054 Uiso 1 1 calc R . .
C16 C 0.8611(3) 0.3301(3) 0.3800(3) 0.0393(11) Uani 1 1 d . B .
C17 C 0.9147(3) 0.1053(3) 0.3442(3) 0.0445(12) Uani 1 1 d D . .
C18 C 0.8283(6) 0.0591(6) 0.3475(10) 0.071(5) Uani 0.497(10) 1 d PD A 1
H18A H 0.7895 0.0741 0.2994 0.106 Uiso 0.497(10) 1 calc PR A 1
H18B H 0.8017 0.0711 0.4003 0.106 Uiso 0.497(10) 1 calc PR A 1
H18C H 0.8399 0.0035 0.3449 0.106 Uiso 0.497(10) 1 calc PR A 1
C19 C 0.9536(9) 0.0736(7) 0.2616(8) 0.076(5) Uani 0.497(10) 1 d PD A 1
H19A H 0.9177 0.0901 0.2121 0.115 Uiso 0.497(10) 1 calc PR A 1
H19B H 0.9557 0.0169 0.2637 0.115 Uiso 0.497(10) 1 calc PR A 1
H19C H 1.0116 0.0940 0.2578 0.115 Uiso 0.497(10) 1 calc PR A 1
C20 C 0.9732(8) 0.0778(6) 0.4186(8) 0.076(5) Uani 0.497(10) 1 d PD A 1
H20A H 0.9748 0.0211 0.4193 0.113 Uiso 0.497(10) 1 calc PR A 1
H20B H 0.9514 0.0966 0.4714 0.113 Uiso 0.497(10) 1 calc PR A 1
H20C H 1.0311 0.0979 0.4130 0.113 Uiso 0.497(10) 1 calc PR A 1
C18A C 0.8561(9) 0.0780(8) 0.2716(9) 0.084(5) Uani 0.503(10) 1 d PD A 2
H18D H 0.8559 0.0213 0.2700 0.126 Uiso 0.503(10) 1 calc PR A 2
H18E H 0.8761 0.0982 0.2186 0.126 Uiso 0.503(10) 1 calc PR A 2
H18F H 0.7980 0.0968 0.2789 0.126 Uiso 0.503(10) 1 calc PR A 2
C19A C 1.0072(7) 0.0752(7) 0.3331(10) 0.073(5) Uani 0.503(10) 1 d PD A 2
H19D H 1.0453 0.0933 0.3803 0.109 Uiso 0.503(10) 1 calc PR A 2
H19E H 1.0274 0.0948 0.2799 0.109 Uiso 0.503(10) 1 calc PR A 2
H19F H 1.0070 0.0185 0.3321 0.109 Uiso 0.503(10) 1 calc PR A 2
C20A C 0.8910(9) 0.0703(6) 0.4311(7) 0.066(4) Uani 0.503(10) 1 d PD A 2
H20D H 0.9313 0.0894 0.4761 0.099 Uiso 0.503(10) 1 calc PR A 2
H20E H 0.8942 0.0137 0.4286 0.099 Uiso 0.503(10) 1 calc PR A 2
H20F H 0.8328 0.0860 0.4428 0.099 Uiso 0.503(10) 1 calc PR A 2
C21 C 1.0755(3) 0.3500(3) 0.2735(3) 0.0525(13) Uani 1 1 d . . .
C22 C 1.0452(4) 0.3942(5) 0.1918(4) 0.094(2) Uani 1 1 d . . .
H22A H 1.0945 0.4187 0.1675 0.141 Uiso 1 1 calc R . .
H22B H 1.0037 0.4340 0.2054 0.141 Uiso 1 1 calc R . .
H22C H 1.0184 0.3578 0.1508 0.141 Uiso 1 1 calc R . .
C23 C 1.1440(4) 0.2906(4) 0.2521(5) 0.089(2) Uani 1 1 d . . .
H23A H 1.1925 0.3175 0.2290 0.133 Uiso 1 1 calc R . .
H23B H 1.1195 0.2539 0.2102 0.133 Uiso 1 1 calc R . .
H23C H 1.1637 0.2626 0.3034 0.133 Uiso 1 1 calc R . .
C24 C 1.1169(3) 0.4088(4) 0.3372(4) 0.0686(17) Uani 1 1 d . . .
H24A H 1.1353 0.3821 0.3896 0.103 Uiso 1 1 calc R . .
H24B H 1.0751 0.4489 0.3491 0.103 Uiso 1 1 calc R . .
H24C H 1.1666 0.4328 0.3130 0.103 Uiso 1 1 calc R . .
C25 C 0.7975(3) 0.3903(3) 0.4145(4) 0.0509(13) Uani 1 1 d D . .
C26 C 0.8344(5) 0.4729(4) 0.4144(6) 0.079(3) Uani 0.812(8) 1 d PDU B 1
H26A H 0.7941 0.5088 0.4386 0.119 Uiso 0.812(8) 1 calc PR B 1
H26B H 0.8438 0.4885 0.3563 0.119 Uiso 0.812(8) 1 calc PR B 1
H26C H 0.8890 0.4741 0.4482 0.119 Uiso 0.812(8) 1 calc PR B 1
C27 C 0.7724(5) 0.3729(4) 0.5040(4) 0.064(2) Uani 0.812(8) 1 d PDU B 1
H27A H 0.8242 0.3665 0.5413 0.096 Uiso 0.812(8) 1 calc PR B 1
H27B H 0.7387 0.3251 0.5038 0.096 Uiso 0.812(8) 1 calc PR B 1
H27C H 0.7383 0.4158 0.5244 0.096 Uiso 0.812(8) 1 calc PR B 1
C28 C 0.7132(4) 0.3928(4) 0.3547(5) 0.068(2) Uani 0.812(8) 1 d PDU B 1
H28A H 0.6743 0.4320 0.3751 0.102 Uiso 0.812(8) 1 calc PR B 1
H28B H 0.6852 0.3420 0.3546 0.102 Uiso 0.812(8) 1 calc PR B 1
H28C H 0.7276 0.4058 0.2972 0.102 Uiso 0.812(8) 1 calc PR B 1
C26A C 0.779(2) 0.4571(15) 0.3507(17) 0.070(10) Uani 0.188(8) 1 d PDU B 2
H26D H 0.8326 0.4723 0.3259 0.105 Uiso 0.188(8) 1 calc PR B 2
H26E H 0.7559 0.5016 0.3799 0.105 Uiso 0.188(8) 1 calc PR B 2
H26F H 0.7378 0.4398 0.3058 0.105 Uiso 0.188(8) 1 calc PR B 2
C27A C 0.8489(18) 0.4342(18) 0.4895(16) 0.073(10) Uani 0.188(8) 1 d PDU B 2
H27D H 0.8649 0.3974 0.5347 0.109 Uiso 0.188(8) 1 calc PR B 2
H27E H 0.8129 0.4750 0.5115 0.109 Uiso 0.188(8) 1 calc PR B 2
H27F H 0.9007 0.4573 0.4687 0.109 Uiso 0.188(8) 1 calc PR B 2
C28A C 0.7120(14) 0.3691(16) 0.4555(18) 0.059(9) Uani 0.188(8) 1 d PDU B 2
H28D H 0.7232 0.3289 0.4984 0.088 Uiso 0.188(8) 1 calc PR B 2
H28E H 0.6704 0.3498 0.4118 0.088 Uiso 0.188(8) 1 calc PR B 2
H28F H 0.6890 0.4152 0.4820 0.088 Uiso 0.188(8) 1 calc PR B 2
C31 C 0.5161(3) 0.2204(3) 0.2389(3) 0.0400(11) Uani 1 1 d . . .
F32 F 0.5398(2) 0.35653(16) 0.25912(19) 0.0648(9) Uani 1 1 d . . .
C32 C 0.5376(3) 0.2928(3) 0.2078(3) 0.0449(12) Uani 1 1 d . . .
F33 F 0.5794(2) 0.37991(19) 0.1010(2) 0.0773(10) Uani 1 1 d . . .
C33 C 0.5589(3) 0.3078(3) 0.1256(3) 0.0489(13) Uani 1 1 d . . .
F34 F 0.5826(2) 0.2608(2) -0.01151(19) 0.0753(10) Uani 1 1 d . . .
C34 C 0.5595(3) 0.2478(3) 0.0679(3) 0.0520(13) Uani 1 1 d . . .
F35 F 0.5400(2) 0.11471(19) 0.0389(2) 0.0735(10) Uani 1 1 d . . .
C35 C 0.5394(3) 0.1745(3) 0.0942(3) 0.0501(13) Uani 1 1 d . . .
F36 F 0.5010(2) 0.08742(16) 0.19758(19) 0.0588(8) Uani 1 1 d . . .
C36 C 0.5189(3) 0.1624(3) 0.1769(3) 0.0449(12) Uani 1 1 d . . .
C41 C 0.4136(3) 0.1411(3) 0.3467(3) 0.0388(11) Uani 1 1 d . . .
F42 F 0.34422(18) 0.17347(18) 0.21198(19) 0.0608(8) Uani 1 1 d . . .
C42 C 0.3443(3) 0.1343(3) 0.2866(3) 0.0487(13) Uani 1 1 d . . .
F43 F 0.2093(2) 0.0848(2) 0.2340(2) 0.0813(11) Uani 1 1 d . . .
C43 C 0.2727(3) 0.0881(3) 0.2966(4) 0.0581(15) Uani 1 1 d . . .
F44 F 0.1974(2) 0.0001(2) 0.3795(3) 0.0934(13) Uani 1 1 d . . .
C44 C 0.2661(3) 0.0456(3) 0.3692(4) 0.0620(16) Uani 1 1 d . . .
F45 F 0.3263(2) 0.0097(2) 0.5047(2) 0.0854(11) Uani 1 1 d . . .
C45 C 0.3311(3) 0.0507(3) 0.4324(4) 0.0579(15) Uani 1 1 d . . .
F46 F 0.46069(19) 0.10231(19) 0.48750(18) 0.0640(9) Uani 1 1 d . . .
C46 C 0.4015(3) 0.0981(3) 0.4200(3) 0.0487(13) Uani 1 1 d . . .
C51 C 0.4814(3) 0.2745(3) 0.3984(3) 0.0398(11) Uani 1 1 d . . .
F52 F 0.3694(2) 0.31514(19) 0.2998(2) 0.0744(10) Uani 1 1 d . . .
C52 C 0.4163(3) 0.3273(3) 0.3744(4) 0.0543(14) Uani 1 1 d . . .
F53 F 0.3320(2) 0.4405(2) 0.3907(3) 0.0903(12) Uani 1 1 d . . .
C53 C 0.3954(3) 0.3920(3) 0.4194(4) 0.0588(15) Uani 1 1 d . . .
F54 F 0.4207(2) 0.47126(19) 0.5410(2) 0.0772(10) Uani 1 1 d . . .
C54 C 0.4398(3) 0.4077(3) 0.4958(4) 0.0558(14) Uani 1 1 d . . .
F55 F 0.5489(2) 0.3723(2) 0.5982(2) 0.0795(11) Uani 1 1 d . . .
C55 C 0.5045(3) 0.3577(3) 0.5234(3) 0.0515(13) Uani 1 1 d . . .
F56 F 0.58627(17) 0.24704(18) 0.51162(18) 0.0571(8) Uani 1 1 d . . .
C56 C 0.5225(3) 0.2935(3) 0.4765(3) 0.0431(12) Uani 1 1 d . . .
C61 C 0.2905(15) 0.2336(8) 0.5529(14) 0.092(7) Uani 0.394(16) 1 d PDU C 1
H61A H 0.3528 0.2368 0.5458 0.111 Uiso 0.394(16) 1 calc PR C 1
H61B H 0.2644 0.2185 0.4969 0.111 Uiso 0.394(16) 1 calc PR C 1
Cl1 Cl 0.2611(9) 0.3242(7) 0.5639(10) 0.115(3) Uani 0.394(16) 1 d PDU C 1
Cl2 Cl 0.2798(6) 0.1542(5) 0.6131(8) 0.108(3) Uani 0.394(16) 1 d PDU C 1
C61A C 0.3339(9) 0.2465(7) 0.6034(11) 0.105(5) Uani 0.606(16) 1 d PDU C 2
H61C H 0.3394 0.2310 0.5439 0.126 Uiso 0.606(16) 1 calc PR C 2
H61D H 0.3916 0.2599 0.6283 0.126 Uiso 0.606(16) 1 calc PR C 2
Cl1A Cl 0.2682(5) 0.3251(5) 0.6072(8) 0.121(2) Uani 0.606(16) 1 d PDU C 2
Cl2A Cl 0.2964(5) 0.1777(7) 0.6535(7) 0.160(3) Uani 0.606(16) 1 d PDU C 2

loop_
_atom_site_aniso_label
_atom_site_aniso_U_11
_atom_site_aniso_U_22
_atom_site_aniso_U_33
_atom_site_aniso_U_23
_atom_site_aniso_U_13
_atom_site_aniso_U_12
P1 0.0333(6) 0.0381(7) 0.0440(7) 0.0025(6) 0.0047(5) -0.0030(5)
B1 0.033(3) 0.037(3) 0.045(3) 0.002(3) 0.000(2) -0.003(2)
C1 0.040(2) 0.041(3) 0.045(3) -0.002(2) 0.005(2) 0.003(2)
C2 0.033(2) 0.039(3) 0.052(3) -0.002(2) 0.006(2) -0.001(2)
C3 0.034(2) 0.050(3) 0.057(3) 0.010(3) 0.008(2) 0.000(2)
C4 0.055(3) 0.079(4) 0.057(3) 0.014(3) -0.007(3) -0.003(3)
C11 0.031(2) 0.036(2) 0.040(3) 0.002(2) 0.002(2) 0.000(2)
C12 0.033(2) 0.039(3) 0.042(3) 0.005(2) 0.005(2) 0.001(2)
C13 0.040(3) 0.046(3) 0.044(3) 0.000(2) 0.007(2) 0.004(2)
C14 0.036(2) 0.048(3) 0.042(3) 0.000(2) 0.003(2) -0.005(2)
C15 0.043(3) 0.033(3) 0.060(3) 0.002(2) 0.005(2) -0.003(2)
C16 0.035(2) 0.035(3) 0.048(3) 0.001(2) 0.004(2) 0.001(2)
C17 0.044(3) 0.033(3) 0.058(3) 0.002(2) 0.007(2) 0.005(2)
C18 0.063(8) 0.033(6) 0.116(14) -0.007(7) 0.008(8) -0.014(5)
C19 0.091(11) 0.040(7) 0.102(11) -0.023(7) 0.039(9) -0.007(7)
C20 0.093(11) 0.039(6) 0.090(11) 0.005(7) -0.031(10) 0.006(7)
C18A 0.082(10) 0.056(8) 0.111(12) -0.038(8) -0.016(9) 0.002(7)
C19A 0.066(8) 0.052(7) 0.103(13) 0.003(8) 0.019(8) 0.010(6)
C20A 0.086(10) 0.032(6) 0.083(9) 0.009(6) 0.031(8) 0.013(6)
C21 0.042(3) 0.060(3) 0.057(3) 0.002(3) 0.012(3) -0.013(3)
C22 0.087(5) 0.123(6) 0.071(4) 0.038(4) 0.005(4) -0.036(5)
C23 0.059(4) 0.089(5) 0.124(6) -0.010(5) 0.046(4) -0.013(4)
C24 0.046(3) 0.080(4) 0.081(4) 0.003(4) 0.012(3) -0.021(3)
C25 0.045(3) 0.036(3) 0.072(4) 0.002(3) 0.011(3) 0.004(2)
C26 0.071(5) 0.044(4) 0.126(7) -0.002(4) 0.030(5) 0.008(4)
C27 0.066(4) 0.056(4) 0.071(5) -0.014(4) 0.016(4) 0.007(4)
C28 0.061(4) 0.062(4) 0.081(5) 0.004(4) 0.004(4) 0.020(4)
C26A 0.074(13) 0.067(13) 0.069(13) 0.006(9) 0.006(9) 0.015(9)
C27A 0.072(13) 0.074(13) 0.074(13) -0.010(9) 0.017(9) 0.010(9)
C28A 0.057(12) 0.053(11) 0.066(12) -0.007(9) 0.004(9) 0.004(9)
C31 0.033(2) 0.035(3) 0.051(3) 0.000(2) -0.003(2) 0.001(2)
F32 0.095(2) 0.0387(16) 0.0602(19) -0.0006(15) -0.0023(18) -0.0143(16)
C32 0.044(3) 0.042(3) 0.047(3) -0.003(2) -0.008(2) -0.002(2)
F33 0.108(3) 0.054(2) 0.068(2) 0.0227(17) -0.003(2) -0.0077(19)
C33 0.051(3) 0.040(3) 0.055(3) 0.015(3) -0.008(3) -0.001(2)
F34 0.094(2) 0.084(2) 0.0479(19) 0.0140(18) 0.0073(17) 0.012(2)
C34 0.054(3) 0.063(4) 0.038(3) 0.012(3) 0.002(2) 0.008(3)
F35 0.103(3) 0.063(2) 0.0551(19) -0.0114(17) 0.0078(18) 0.0141(19)
C35 0.056(3) 0.049(3) 0.045(3) -0.009(3) 0.001(3) 0.009(3)
F36 0.076(2) 0.0387(16) 0.0622(19) -0.0038(15) 0.0108(16) -0.0053(15)
C36 0.040(3) 0.037(3) 0.057(3) 0.000(2) 0.002(2) 0.002(2)
C41 0.036(2) 0.035(2) 0.046(3) -0.003(2) 0.003(2) -0.001(2)
F42 0.0492(16) 0.072(2) 0.0594(19) 0.0078(17) -0.0114(15) -0.0091(16)
C42 0.042(3) 0.047(3) 0.056(3) -0.002(3) 0.001(3) -0.001(2)
F43 0.0504(18) 0.085(2) 0.105(3) 0.003(2) -0.0229(19) -0.0192(18)
C43 0.039(3) 0.049(3) 0.084(4) -0.007(3) -0.011(3) -0.007(3)
F44 0.056(2) 0.074(2) 0.150(4) 0.025(2) 0.002(2) -0.0292(19)
C44 0.041(3) 0.046(3) 0.099(5) 0.007(3) 0.007(3) -0.012(3)
F45 0.075(2) 0.083(3) 0.099(3) 0.035(2) 0.013(2) -0.017(2)
C45 0.053(3) 0.047(3) 0.075(4) 0.011(3) 0.011(3) -0.003(3)
F46 0.0557(18) 0.083(2) 0.0527(18) 0.0163(17) -0.0026(15) -0.0146(17)
C46 0.039(3) 0.050(3) 0.058(3) 0.000(3) 0.003(3) -0.003(2)
C51 0.032(2) 0.035(2) 0.053(3) 0.001(2) 0.004(2) -0.001(2)
F52 0.066(2) 0.069(2) 0.084(2) -0.0162(19) -0.0288(18) 0.0231(17)
C52 0.045(3) 0.057(3) 0.060(3) -0.008(3) -0.005(3) 0.001(3)
F53 0.078(2) 0.071(2) 0.120(3) -0.016(2) -0.012(2) 0.037(2)
C53 0.044(3) 0.048(3) 0.084(4) -0.006(3) 0.003(3) 0.012(3)
F54 0.082(2) 0.059(2) 0.093(3) -0.0257(19) 0.019(2) 0.0125(18)
C54 0.052(3) 0.044(3) 0.072(4) -0.016(3) 0.018(3) 0.003(3)
F55 0.084(2) 0.091(3) 0.061(2) -0.032(2) -0.0085(19) 0.013(2)
C55 0.046(3) 0.060(3) 0.049(3) -0.013(3) 0.005(3) -0.001(3)
F56 0.0515(16) 0.067(2) 0.0515(17) -0.0075(15) -0.0046(14) 0.0159(15)
C56 0.034(2) 0.044(3) 0.052(3) 0.000(2) 0.003(2) 0.004(2)
C61 0.079(10) 0.100(10) 0.102(10) -0.020(8) 0.034(8) -0.008(8)
Cl1 0.089(4) 0.122(5) 0.136(7) 0.005(5) 0.020(5) -0.026(4)
Cl2 0.092(4) 0.123(5) 0.111(6) -0.009(4) 0.027(4) -0.012(3)
C61A 0.084(7) 0.105(8) 0.127(9) -0.015(7) 0.024(7) -0.028(6)
Cl1A 0.084(3) 0.117(4) 0.164(6) -0.031(4) 0.025(4) -0.005(2)
Cl2A 0.146(4) 0.197(6) 0.133(5) 0.037(5) -0.020(4) 0.023(4)

loop_
_atom_type_symbol
_atom_type_description
_atom_type_scat_dispersion_real
_atom_type_scat_dispersion_imag
_atom_type_scat_source
C C 0.0033 0.0016 'International Tables Vol C Tables 4.2.6.8 and 6.1.1.4'
H H 0.0000 0.0000 'International Tables Vol C Tables 4.2.6.8 and 6.1.1.4'
B B 0.0013 0.0007 'International Tables Vol C Tables 4.2.6.8 and 6.1.1.4'
F F 0.0171 0.0103 'International Tables Vol C Tables 4.2.6.8 and 6.1.1.4'
P P 0.1023 0.0942 'International Tables Vol C Tables 4.2.6.8 and 6.1.1.4'
Cl Cl 0.1484 0.1585 'International Tables Vol C Tables 4.2.6.8 and 6.1.1.4'

loop_
_geom_angle_atom_site_label_1
_geom_angle_atom_site_label_2
_geom_angle_atom_site_label_3
_geom_angle
C1 P1 C3 120.0(2)
C1 P1 C11 120.3(2)
C3 P1 C11 119.3(2)
C51 B1 C41 104.7(4)
C51 B1 C31 112.6(4)
C41 B1 C31 112.0(4)
C51 B1 C2 114.6(4)
C41 B1 C2 109.7(4)
C31 B1 C2 103.4(4)
C2 C1 P1 130.0(4)
C2 C1 H1 115.0
P1 C1 H1 115.0
C1 C2 B1 115.4(4)
C1 C2 H2A 108.4
B1 C2 H2A 108.4
C1 C2 H2B 108.4
B1 C2 H2B 108.4
H2A C2 H2B 107.5
C4 C3 P1 123.1(4)
C4 C3 H3 118.5
P1 C3 H3 118.5
C3 C4 H4A 120.0
C3 C4 H4B 120.0
H4A C4 H4B 120.0
C16 C11 C12 121.5(4)
C16 C11 P1 119.9(3)
C12 C11 P1 118.5(3)
C13 C12 C11 115.9(4)
C13 C12 C17 115.7(4)
C11 C12 C17 128.3(4)
C14 C13 C12 124.2(5)
C14 C13 H13 117.9
C12 C13 H13 117.9
C13 C14 C15 117.1(4)
C13 C14 C21 122.1(5)
C15 C14 C21 120.8(4)
C16 C15 C14 124.6(4)
C16 C15 H15 117.7
C14 C15 H15 117.7
C15 C16 C11 116.6(4)
C15 C16 C25 117.4(4)
C11 C16 C25 126.0(4)
C18A C17 C20 143.6(8)
C18A C17 C19A 109.7(8)
C20 C17 C19A 57.7(7)
C18A C17 C20A 112.7(9)
C20 C17 C20A 50.5(6)
C19A C17 C20A 104.0(7)
C18A C17 C12 108.5(6)
C20 C17 C12 107.9(5)
C19A C17 C12 110.3(6)
C20A C17 C12 111.6(5)
C18A C17 C18 51.8(7)
C20 C17 C18 107.0(7)
C19A C17 C18 129.9(7)
C20A C17 C18 61.7(7)
C12 C17 C18 119.7(5)
C18A C17 C19 60.2(7)
C20 C17 C19 106.9(7)
C19A C17 C19 51.8(6)
C20A C17 C19 136.1(7)
C12 C17 C19 111.4(6)
C18 C17 C19 103.2(6)
C17 C18 H18A 109.5
C17 C18 H18B 109.5
H18A C18 H18B 109.5
C17 C18 H18C 109.5
H18A C18 H18C 109.5
H18B C18 H18C 109.5
C17 C19 H19A 109.5
C17 C19 H19B 109.5
H19A C19 H19B 109.5
C17 C19 H19C 109.5
H19A C19 H19C 109.5
H19B C19 H19C 109.5
C17 C20 H20A 109.5
C17 C20 H20B 109.5
H20A C20 H20B 109.5
C17 C20 H20C 109.5
H20A C20 H20C 109.5
H20B C20 H20C 109.5
C17 C18A H18D 109.5
C17 C18A H18E 109.5
H18D C18A H18E 109.5
C17 C18A H18F 109.5
H18D C18A H18F 109.5
H18E C18A H18F 109.5
C17 C19A H19D 109.5
C17 C19A H19E 109.5
H19D C19A H19E 109.5
C17 C19A H19F 109.5
H19D C19A H19F 109.5
H19E C19A H19F 109.5
C17 C20A H20D 109.5
C17 C20A H20E 109.5
H20D C20A H20E 109.5
C17 C20A H20F 109.5
H20D C20A H20F 109.5
H20E C20A H20F 109.5
C23 C21 C14 113.2(5)
C23 C21 C24 108.2(5)
C14 C21 C24 109.7(4)
C23 C21 C22 108.9(5)
C14 C21 C22 108.3(4)
C24 C21 C22 108.4(5)
C21 C22 H22A 109.5
C21 C22 H22B 109.5
H22A C22 H22B 109.5
C21 C22 H22C 109.5
H22A C22 H22C 109.5
H22B C22 H22C 109.5
C21 C23 H23A 109.5
C21 C23 H23B 109.5
H23A C23 H23B 109.5
C21 C23 H23C 109.5
H23A C23 H23C 109.5
H23B C23 H23C 109.5
C21 C24 H24A 109.5
C21 C24 H24B 109.5
H24A C24 H24B 109.5
C21 C24 H24C 109.5
H24A C24 H24C 109.5
H24B C24 H24C 109.5
C27 C25 C26 107.6(5)
C27 C25 C26A 135.0(13)
C26 C25 C26A 50.4(12)
C27 C25 C16 113.6(4)
C26 C25 C16 111.6(4)
C26A C25 C16 111.3(12)
C27 C25 C28A 45.0(11)
C26 C25 C28A 123.2(11)
C26A C25 C28A 108.6(15)
C16 C25 C28A 124.6(11)
C27 C25 C28 108.1(5)
C26 C25 C28 106.0(5)
C26A C25 C28 58.3(13)
C16 C25 C28 109.6(5)
C28A C25 C28 63.4(11)
C27 C25 C27A 62.9(12)
C26 C25 C27A 52.1(12)
C26A C25 C27A 101.4(16)
C16 C25 C27A 106.0(12)
C28A C25 C27A 101.9(15)
C28 C25 C27A 143.6(12)
C25 C26 H26A 109.5
C25 C26 H26B 109.5
C25 C26 H26C 109.5
C25 C27 H27A 109.5
C25 C27 H27B 109.5
C25 C27 H27C 109.5
C25 C28 H28A 109.5
C25 C28 H28B 109.5
C25 C28 H28C 109.5
C25 C26A H26D 109.5
C25 C26A H26E 109.5
H26D C26A H26E 109.5
C25 C26A H26F 109.5
H26D C26A H26F 109.5
H26E C26A H26F 109.5
C25 C27A H27D 109.5
C25 C27A H27E 109.5
H27D C27A H27E 109.5
C25 C27A H27F 109.5
H27D C27A H27F 109.5
H27E C27A H27F 109.5
C25 C28A H28D 109.5
C25 C28A H28E 109.5
H28D C28A H28E 109.5
C25 C28A H28F 109.5
H28D C28A H28F 109.5
H28E C28A H28F 109.5
C32 C31 C36 111.9(4)
C32 C31 B1 127.2(4)
C36 C31 B1 120.5(4)
F32 C32 C33 114.2(4)
F32 C32 C31 120.6(4)
C33 C32 C31 125.2(5)
F33 C33 C34 119.3(5)
F33 C33 C32 121.1(5)
C34 C33 C32 119.5(5)
F34 C34 C35 121.0(5)
F34 C34 C33 120.4(5)
C35 C34 C33 118.6(5)
F35 C35 C34 119.6(5)
F35 C35 C36 120.6(5)
C34 C35 C36 119.8(5)
F36 C36 C35 115.6(4)
F36 C36 C31 119.4(5)
C35 C36 C31 125.0(5)
C46 C41 C42 112.3(4)
C46 C41 B1 121.1(4)
C42 C41 B1 126.4(4)
F42 C42 C43 115.2(4)
F42 C42 C41 120.5(4)
C43 C42 C41 124.3(5)
F43 C43 C44 119.9(5)
F43 C43 C42 119.8(5)
C44 C43 C42 120.3(5)
F44 C44 C43 120.9(5)
F44 C44 C45 120.2(6)
C43 C44 C45 118.8(5)
F45 C45 C44 120.2(5)
F45 C45 C46 120.7(5)
C44 C45 C46 119.0(5)
F46 C46 C45 114.9(5)
F46 C46 C41 119.9(4)
C45 C46 C41 125.2(5)
C56 C51 C52 112.0(4)
C56 C51 B1 126.8(4)
C52 C51 B1 121.1(4)
F52 C52 C53 116.1(5)
F52 C52 C51 118.5(5)
C53 C52 C51 125.3(5)
F53 C53 C52 121.3(5)
F53 C53 C54 119.3(5)
C52 C53 C54 119.4(5)
F54 C54 C55 121.3(5)
F54 C54 C53 120.4(5)
C55 C54 C53 118.2(5)
F55 C55 C56 120.7(5)
F55 C55 C54 119.1(5)
C56 C55 C54 120.2(5)
F56 C56 C55 114.9(4)
F56 C56 C51 120.4(4)
C55 C56 C51 124.7(4)
Cl1 C61 Cl2 132.6(12)
Cl1 C61 H61A 104.1
Cl2 C61 H61A 104.1
Cl1 C61 H61B 104.1
Cl2 C61 H61B 104.1
H61A C61 H61B 105.5
Cl2A C61A Cl1A 109.9(10)
Cl2A C61A H61C 109.7
Cl1A C61A H61C 109.7
Cl2A C61A H61D 109.7
Cl1A C61A H61D 109.7
H61C C61A H61D 108.2

loop_
_geom_bond_atom_site_label_1
_geom_bond_atom_site_label_2
_geom_bond_distance
P1 C1 1.635(5)
P1 C3 1.742(5)
P1 C11 1.786(4)
B1 C51 1.652(7)
B1 C41 1.655(7)
B1 C31 1.660(7)
B1 C2 1.674(6)
C1 C2 1.478(6)
C1 H1 0.9400
C2 H2A 0.9800
C2 H2B 0.9800
C3 C4 1.323(7)
C3 H3 0.9400
C4 H4A 0.9400
C4 H4B 0.9400
C11 C16 1.432(6)
C11 C12 1.435(6)
C12 C13 1.398(6)
C12 C17 1.555(6)
C13 C14 1.381(7)
C13 H13 0.9400
C14 C15 1.382(6)
C14 C21 1.525(6)
C15 C16 1.378(6)
C15 H15 0.9400
C16 C25 1.547(6)
C17 C18A 1.489(10)
C17 C20 1.509(9)
C17 C19A 1.542(10)
C17 C20A 1.555(10)
C17 C18 1.559(9)
C17 C19 1.561(10)
C18 H18A 0.9700
C18 H18B 0.9700
C18 H18C 0.9700
C19 H19A 0.9700
C19 H19B 0.9700
C19 H19C 0.9700
C20 H20A 0.9700
C20 H20B 0.9700
C20 H20C 0.9700
C18A H18D 0.9700
C18A H18E 0.9700
C18A H18F 0.9700
C19A H19D 0.9700
C19A H19E 0.9700
C19A H19F 0.9700
C20A H20D 0.9700
C20A H20E 0.9700
C20A H20F 0.9700
C21 C23 1.522(8)
C21 C24 1.531(7)
C21 C22 1.538(8)
C22 H22A 0.9700
C22 H22B 0.9700
C22 H22C 0.9700
C23 H23A 0.9700
C23 H23B 0.9700
C23 H23C 0.9700
C24 H24A 0.9700
C24 H24B 0.9700
C24 H24C 0.9700
C25 C27 1.512(8)
C25 C26 1.525(7)
C25 C26A 1.535(15)
C25 C28A 1.552(17)
C25 C28 1.561(8)
C25 C27A 1.572(15)
C26 H26A 0.9700
C26 H26B 0.9700
C26 H26C 0.9700
C27 H27A 0.9700
C27 H27B 0.9700
C27 H27C 0.9700
C28 H28A 0.9700
C28 H28B 0.9700
C28 H28C 0.9700
C26A H26D 0.9700
C26A H26E 0.9700
C26A H26F 0.9700
C27A H27D 0.9700
C27A H27E 0.9700
C27A H27F 0.9700
C28A H28D 0.9700
C28A H28E 0.9700
C28A H28F 0.9700
C31 C32 1.381(6)
C31 C36 1.392(6)
F32 C32 1.355(5)
C32 C33 1.377(7)
F33 C33 1.337(5)
C33 C34 1.369(7)
F34 C34 1.337(6)
C34 C35 1.362(7)
F35 C35 1.341(6)
C35 C36 1.372(7)
F36 C36 1.355(5)
C41 C46 1.389(7)
C41 C42 1.391(6)
F42 C42 1.349(6)
C42 C43 1.379(7)
F43 C43 1.347(6)
C43 C44 1.362(8)
F44 C44 1.337(6)
C44 C45 1.373(8)
F45 C45 1.341(6)
C45 C46 1.383(7)
F46 C46 1.360(5)
C51 C56 1.385(6)
C51 C52 1.388(6)
F52 C52 1.356(6)
C52 C53 1.364(7)
F53 C53 1.344(6)
C53 C54 1.371(7)
F54 C54 1.342(6)
C54 C55 1.367(7)
F55 C55 1.348(5)
C55 C56 1.362(7)
F56 C56 1.358(5)
C61 Cl1 1.628(13)
C61 Cl2 1.669(12)
C61 H61A 0.9800
C61 H61B 0.9800
C61A Cl2A 1.549(11)
C61A Cl1A 1.689(11)
C61A H61C 0.9800
C61A H61D 0.9800

loop_
_geom_torsion_atom_site_label_1
_geom_torsion_atom_site_label_2
_geom_torsion_atom_site_label_3
_geom_torsion_atom_site_label_4
_geom_torsion
C3 P1 C1 C2 4.2(6)
C11 P1 C1 C2 176.4(4)
P1 C1 C2 B1 126.5(4)
C51 B1 C2 C1 -72.2(5)
C41 B1 C2 C1 170.3(4)
C31 B1 C2 C1 50.7(5)
C1 P1 C3 C4 -178.8(4)
C11 P1 C3 C4 9.0(6)
C1 P1 C11 C16 93.2(4)
C3 P1 C11 C16 -94.6(4)
C1 P1 C11 C12 -85.5(4)
C3 P1 C11 C12 86.7(4)
C16 C11 C12 C13 -2.2(6)
P1 C11 C12 C13 176.5(3)
C16 C11 C12 C17 176.5(4)
P1 C11 C12 C17 -4.8(6)
C11 C12 C13 C14 2.1(7)
C17 C12 C13 C14 -176.8(4)
C12 C13 C14 C15 -1.3(7)
C12 C13 C14 C21 179.0(4)
C13 C14 C15 C16 0.5(7)
C21 C14 C15 C16 -179.7(5)
C14 C15 C16 C11 -0.7(7)
C14 C15 C16 C25 -179.3(4)
C12 C11 C16 C15 1.5(7)
P1 C11 C16 C15 -177.1(3)
C12 C11 C16 C25 180.0(4)
P1 C11 C16 C25 1.3(7)
C13 C12 C17 C18A -100.9(8)
C11 C12 C17 C18A 80.4(9)
C13 C12 C17 C20 80.6(8)
C11 C12 C17 C20 -98.1(8)
C13 C12 C17 C19A 19.2(8)
C11 C12 C17 C19A -159.5(7)
C13 C12 C17 C20A 134.4(7)
C11 C12 C17 C20A -44.3(8)
C13 C12 C17 C18 -156.8(7)
C11 C12 C17 C18 24.5(9)
C13 C12 C17 C19 -36.4(8)
C11 C12 C17 C19 144.9(7)
C13 C14 C21 C23 -9.6(7)
C15 C14 C21 C23 170.6(5)
C13 C14 C21 C24 -130.7(5)
C15 C14 C21 C24 49.6(6)
C13 C14 C21 C22 111.2(6)
C15 C14 C21 C22 -68.5(6)
C15 C16 C25 C27 -130.0(5)
C11 C16 C25 C27 51.6(7)
C15 C16 C25 C26 -8.1(7)
C11 C16 C25 C26 173.5(5)
C15 C16 C25 C26A 46.4(15)
C11 C16 C25 C26A -132.0(14)
C15 C16 C25 C28A 179.6(14)
C11 C16 C25 C28A 1.2(15)
C15 C16 C25 C28 109.0(5)
C11 C16 C25 C28 -69.4(6)
C15 C16 C25 C27A -63.1(14)
C11 C16 C25 C27A 118.5(14)
C51 B1 C31 C32 18.3(6)
C41 B1 C31 C32 136.0(5)
C2 B1 C31 C32 -105.9(5)
C51 B1 C31 C36 -169.7(4)
C41 B1 C31 C36 -51.9(6)
C2 B1 C31 C36 66.1(5)
C36 C31 C32 F32 -178.9(4)
B1 C31 C32 F32 -6.3(7)
C36 C31 C32 C33 0.4(7)
B1 C31 C32 C33 173.1(4)
F32 C32 C33 F33 -0.2(7)
C31 C32 C33 F33 -179.6(4)
F32 C32 C33 C34 179.5(4)
C31 C32 C33 C34 0.1(8)
F33 C33 C34 F34 1.7(7)
C32 C33 C34 F34 -178.0(4)
F33 C33 C34 C35 179.3(5)
C32 C33 C34 C35 -0.4(7)
F34 C34 C35 F35 -2.2(8)
C33 C34 C35 F35 -179.7(4)
F34 C34 C35 C36 177.7(4)
C33 C34 C35 C36 0.2(8)
F35 C35 C36 F36 0.8(7)
C34 C35 C36 F36 -179.1(4)
F35 C35 C36 C31 -179.7(4)
C34 C35 C36 C31 0.4(8)
C32 C31 C36 F36 178.8(4)
B1 C31 C36 F36 5.6(6)
C32 C31 C36 C35 -0.7(7)
B1 C31 C36 C35 -173.9(4)
C51 B1 C41 C46 -75.3(5)
C31 B1 C41 C46 162.4(4)
C2 B1 C41 C46 48.2(6)
C51 B1 C41 C42 100.7(5)
C31 B1 C41 C42 -21.7(7)
C2 B1 C41 C42 -135.9(5)
C46 C41 C42 F42 178.7(4)
B1 C41 C42 F42 2.4(8)
C46 C41 C42 C43 -2.1(7)
B1 C41 C42 C43 -178.4(5)
F42 C42 C43 F43 0.0(7)
C41 C42 C43 F43 -179.3(5)
F42 C42 C43 C44 179.6(5)
C41 C42 C43 C44 0.4(9)
F43 C43 C44 F44 0.2(9)
C42 C43 C44 F44 -179.5(5)
F43 C43 C44 C45 -179.2(5)
C42 C43 C44 C45 1.1(9)
F44 C44 C45 F45 0.4(9)
C43 C44 C45 F45 179.8(5)
F44 C44 C45 C46 179.9(5)
C43 C44 C45 C46 -0.7(9)
F45 C45 C46 F46 -3.3(8)
C44 C45 C46 F46 177.2(5)
F45 C45 C46 C41 178.2(5)
C44 C45 C46 C41 -1.4(9)
C42 C41 C46 F46 -175.8(4)
B1 C41 C46 F46 0.7(7)
C42 C41 C46 C45 2.6(7)
B1 C41 C46 C45 179.1(5)
C41 B1 C51 C56 108.8(5)
C31 B1 C51 C56 -129.2(5)
C2 B1 C51 C56 -11.4(7)
C41 B1 C51 C52 -67.8(6)
C31 B1 C51 C52 54.2(6)
C2 B1 C51 C52 172.0(4)
C56 C51 C52 F52 -178.8(4)
B1 C51 C52 F52 -1.8(7)
C56 C51 C52 C53 2.0(8)
B1 C51 C52 C53 179.0(5)
F52 C52 C53 F53 -0.1(8)
C51 C52 C53 F53 179.1(5)
F52 C52 C53 C54 179.6(5)
C51 C52 C53 C54 -1.2(9)
F53 C53 C54 F54 -0.6(8)
C52 C53 C54 F54 179.7(5)
F53 C53 C54 C55 -179.6(5)
C52 C53 C54 C55 0.7(9)
F54 C54 C55 F55 0.9(8)
C53 C54 C55 F55 179.9(5)
F54 C54 C55 C56 179.8(5)
C53 C54 C55 C56 -1.2(8)
F55 C55 C56 F56 0.7(7)
C54 C55 C56 F56 -178.2(5)
F55 C55 C56 C51 -178.8(5)
C54 C55 C56 C51 2.4(8)
C52 C51 C56 F56 178.0(4)
B1 C51 C56 F56 1.1(7)
C52 C51 C56 C55 -2.6(7)
B1 C51 C56 C55 -179.4(5)
